data_7026907
loop_
_publ_author_name
'Cryder, Jessica L.'
'Killgore, Andrew J.'
'Moore, Curtis'
'Golen, James A.'
'Rheingold, Arnold L.'
'Daley, Christopher J. A.'

_publ_section_title
;
 Novel metal complexes containing a chiral trinitrogen isoindoline-based
 pincer ligand: in situ synthesis and structural characterization.
;
_journal_issue 44
_journal_name_full 'Dalton transactions (Cambridge, England : 2003)'
_journal_page_first 10671
_journal_page_last 10677
_journal_paper_doi 10.1039/c0dt00869a
_journal_volume 39
_journal_year 2010
_chemical_absolute_configuration ad
_chemical_formula_sum 'C47 H62 N10 O6.33 Zn'
_chemical_formula_weight 933.77
_chemical_name_systematic
;
?
;
_space_group_IT_number 154
_symmetry_cell_setting trigonal
_symmetry_space_group_name_Hall 'P 32 2"'
_symmetry_space_group_name_H-M 'P 32 2 1'
_atom_sites_solution_hydrogens geom
_atom_sites_solution_primary direct
_atom_sites_solution_secondary difmap
_audit_creation_method SHELXL-97
_cell_angle_alpha 90.00
_cell_angle_beta 90.00
_cell_angle_gamma 120.00
_cell_formula_units_Z 3
_cell_length_a 18.788(5)
_cell_length_b 18.788(5)
_cell_length_c 11.730(6)
_cell_measurement_reflns_used 4506
_cell_measurement_temperature 123(2)
_cell_measurement_theta_max 25.41
_cell_measurement_theta_min 2.17
_cell_volume 3586(2)
_computing_cell_refinement 'Bruker SMART'
_computing_data_collection 'Bruker SMART'
_computing_data_reduction 'Bruker SAINT'
_computing_molecular_graphics 'Bruker SHELXTL'
_computing_publication_material 'Bruker SHELXTL'
_computing_structure_refinement 'SHELXL-97 (Sheldrick, 2008)'
_computing_structure_solution 'Bruker SHELXTL'
_diffrn_ambient_temperature 123(2)
_diffrn_measured_fraction_theta_full 0.995
_diffrn_measured_fraction_theta_max 0.981
_diffrn_measurement_device_type 'CCD area detector'
_diffrn_measurement_method 'phi and omega scans'
_diffrn_radiation_monochromator graphite
_diffrn_radiation_source 'fine-focus sealed tube'
_diffrn_radiation_type MoK\a
_diffrn_radiation_wavelength 0.71073
_diffrn_reflns_av_R_equivalents 0.0539
_diffrn_reflns_av_sigmaI/netI 0.0382
_diffrn_reflns_limit_h_max 22
_diffrn_reflns_limit_h_min -22
_diffrn_reflns_limit_k_max 22
_diffrn_reflns_limit_k_min -22
_diffrn_reflns_limit_l_max 14
_diffrn_reflns_limit_l_min -14
_diffrn_reflns_number 31203
_diffrn_reflns_theta_full 25.00
_diffrn_reflns_theta_max 25.24
_diffrn_reflns_theta_min 2.14
_exptl_absorpt_coefficient_mu 0.572
_exptl_absorpt_correction_T_max 0.9450
_exptl_absorpt_correction_T_min 0.7992
_exptl_absorpt_correction_type multi-scan
_exptl_absorpt_process_details SADABS
_exptl_crystal_colour yellow
_exptl_crystal_density_diffrn 1.297
_exptl_crystal_density_meas ?
_exptl_crystal_density_method 'not measured'
_exptl_crystal_description rod
_exptl_crystal_F_000 1484
_exptl_crystal_size_max 0.41
_exptl_crystal_size_mid 0.20
_exptl_crystal_size_min 0.10
_platon_squeeze_details
;
SQUEEZE found one void containing 7 disordered acetone molecules. Their
formula was added to the formula for the unit-cell and the electron
density removed.
;
_refine_diff_density_max 0.179
_refine_diff_density_min -0.246
_refine_diff_density_rms 0.032
_refine_ls_abs_structure_details 'Flack H D (1983), Acta Cryst. A39, 876-881'
_refine_ls_abs_structure_Flack 0.006(9)
_refine_ls_extinction_method none
_refine_ls_goodness_of_fit_ref 1.051
_refine_ls_hydrogen_treatment constr
_refine_ls_matrix_type full
_refine_ls_number_parameters 249
_refine_ls_number_reflns 4261
_refine_ls_number_restraints 0
_refine_ls_restrained_S_all 1.051
_refine_ls_R_factor_all 0.0318
_refine_ls_R_factor_gt 0.0287
_refine_ls_shift/su_max 0.001
_refine_ls_shift/su_mean 0.000
_refine_ls_structure_factor_coef Fsqd
_refine_ls_weighting_details 'calc w=1/[\s^2^(Fo^2^)+(0.0383P)^2^+0.0000P] where P=(Fo^2^+2Fc^2^)/3'
_refine_ls_weighting_scheme calc
_refine_ls_wR_factor_gt 0.0697
_refine_ls_wR_factor_ref 0.0707
_reflns_number_gt 3951
_reflns_number_total 4261
_reflns_threshold_expression >2\s(I)
_cod_data_source_file c0dt00869a.txt
_cod_data_source_block daley07/Zn((S,S)-6)2
_cod_depositor_comments
;
The following automatic conversions were performed:

'_symmetry_cell_setting' value 'Trigonal' changed to 'trigonal'
according to /home/saulius/struct/CIF-dictionaries/cif_core.dic
dictionary named 'cif_core.dic' version 2.4.2 from 2011-04-26.

Automatic conversion script
Id: cif_fix_values 1891 2012-01-12 08:04:46Z andrius 

The following automatic conversions were performed:

'_exptl_crystal_density_meas' value 'not measured' was changed to '?'
- the value is perceived as not measured.

Automatic conversion script
Id: cif_fix_values 3008 2015-01-20 13:52:24Z robertas 
;
_cod_original_sg_symbol_H-M P3(2)21
_cod_database_code 7026907

loop_
_symmetry_equiv_pos_as_xyz
'x, y, z'
'-y, x-y, z+2/3'
'-x+y, -x, z+1/3'
'y, x, -z'
'x-y, -y, -z+1/3'
'-x, -x+y, -z+2/3'

loop_
_atom_site_label
_atom_site_type_symbol
_atom_site_fract_x
_atom_site_fract_y
_atom_site_fract_z
_atom_site_U_iso_or_equiv
_atom_site_adp_type
_atom_site_occupancy
_atom_site_symmetry_multiplicity
_atom_site_calc_flag
_atom_site_refinement_flags
Zn1 Zn 0.574877(17) 0.574877(17) 0.0000 0.02492(9) Uani 1 2 d S
O1 O 0.62558(11) 0.76511(10) -0.24668(14) 0.0491(5) Uani 1 1 d .
O2 O 0.57076(10) 0.34646(10) 0.06932(12) 0.0373(4) Uani 1 1 d .
N1 N 0.61595(11) 0.68823(11) -0.09240(14) 0.0306(4) Uani 1 1 d .
N3 N 0.60829(10) 0.53736(11) -0.15706(13) 0.0261(4) Uani 1 1 d .
N5 N 0.54398(11) 0.45191(11) 0.05548(14) 0.0294(4) Uani 1 1 d .
N2 N 0.64051(12) 0.65368(12) -0.28273(14) 0.0355(5) Uani 1 1 d .
N4 N 0.58105(11) 0.39874(11) -0.10879(14) 0.0293(4) Uani 1 1 d .
C1 C 0.60533(16) 0.75655(15) -0.0462(2) 0.0414(6) Uani 1 1 d .
H1 H 0.5519 0.7320 -0.0042 0.050 Uiso 1 1 calc R
C2 C 0.59814(19) 0.79959(17) -0.1549(2) 0.0518(7) Uani 1 1 d .
H2A H 0.5407 0.7865 -0.1673 0.062 Uiso 1 1 calc R
H2B H 0.6340 0.8600 -0.1497 0.062 Uiso 1 1 calc R
C3 C 0.62705(14) 0.69864(14) -0.20098(18) 0.0348(5) Uani 1 1 d .
C4 C 0.63005(13) 0.58055(14) -0.25876(16) 0.0306(5) Uani 1 1 d .
C5 C 0.63259(14) 0.52704(15) -0.35084(16) 0.0322(5) Uani 1 1 d .
C6 C 0.64897(15) 0.54005(17) -0.46734(18) 0.0416(6) Uani 1 1 d .
H6 H 0.6659 0.5919 -0.5016 0.050 Uiso 1 1 calc R
C7 C 0.63917(15) 0.47249(18) -0.53153(17) 0.0452(7) Uani 1 1 d .
H7 H 0.6499 0.4792 -0.6111 0.054 Uiso 1 1 calc R
C8 C 0.61417(14) 0.39557(16) -0.48226(19) 0.0393(6) Uani 1 1 d .
H8 H 0.6067 0.3512 -0.5292 0.047 Uiso 1 1 calc R
C9 C 0.60005(13) 0.38326(14) -0.36537(18) 0.0330(5) Uani 1 1 d .
H9 H 0.5847 0.3319 -0.3305 0.040 Uiso 1 1 calc R
C10 C 0.60986(13) 0.45090(14) -0.30225(17) 0.0288(5) Uani 1 1 d .
C11 C 0.59711(12) 0.45910(13) -0.17838(16) 0.0250(5) Uani 1 1 d .
C12 C 0.56532(13) 0.40490(13) 0.00480(17) 0.0281(5) Uani 1 1 d .
C13 C 0.56086(18) 0.36567(16) 0.18646(19) 0.0425(6) Uani 1 1 d .
H13B H 0.6145 0.3937 0.2264 0.051 Uiso 1 1 calc R
H13A H 0.5231 0.3151 0.2289 0.051 Uiso 1 1 calc R
C14 C 0.52432(15) 0.42316(15) 0.17549(18) 0.0368(6) Uani 1 1 d .
H14 H 0.5544 0.4711 0.2279 0.044 Uiso 1 1 calc R
C15 C 0.67429(19) 0.80994(16) 0.0369(2) 0.0591(8) Uani 1 1 d .
H15 H 0.6830 0.7718 0.0869 0.071 Uiso 1 1 calc R
C16\ C 0.6443(3) 0.8568(2) 0.1153(4) 0.1053(14) Uani 1 1 d .
H16A H 0.5912 0.8176 0.1491 0.158 Uiso 1 1 calc R
H16B H 0.6382 0.8973 0.0700 0.158 Uiso 1 1 calc R
H16C H 0.6846 0.8850 0.1760 0.158 Uiso 1 1 calc R
C17 C 0.7576(2) 0.8673(2) -0.0227(4) 0.0901(12) Uani 1 1 d .
H17A H 0.7735 0.8343 -0.0694 0.135 Uiso 1 1 calc R
H17C H 0.7999 0.8972 0.0350 0.135 Uiso 1 1 calc R
H17B H 0.7519 0.9066 -0.0714 0.135 Uiso 1 1 calc R
C18 C 0.43126(17) 0.38277(17) 0.1980(2) 0.0502(7) Uani 1 1 d .
H18 H 0.4136 0.4229 0.1748 0.060 Uiso 1 1 calc R
C19 C 0.37981(18) 0.30295(19) 0.1282(3) 0.0724(9) Uani 1 1 d .
H19A H 0.3215 0.2792 0.1473 0.109 Uiso 1 1 calc R
H19C H 0.3976 0.2634 0.1465 0.109 Uiso 1 1 calc R
H19B H 0.3878 0.3158 0.0466 0.109 Uiso 1 1 calc R
C20 C 0.4138(2) 0.3659(2) 0.3260(3) 0.0860(12) Uani 1 1 d .
H20C H 0.4469 0.4170 0.3687 0.129 Uiso 1 1 calc R
H20B H 0.4281 0.3247 0.3503 0.129 Uiso 1 1 calc R
H20A H 0.3554 0.3454 0.3406 0.129 Uiso 1 1 calc R

loop_
_atom_site_aniso_label
_atom_site_aniso_U_11
_atom_site_aniso_U_22
_atom_site_aniso_U_33
_atom_site_aniso_U_23
_atom_site_aniso_U_13
_atom_site_aniso_U_12
Zn1 0.03304(15) 0.03304(15) 0.01580(14) 0.00013(7) -0.00013(7) 0.02185(17)
O1 0.0755(14) 0.0539(11) 0.0424(9) 0.0200(8) 0.0186(9) 0.0508(11)
O2 0.0613(11) 0.0425(9) 0.0226(7) 0.0069(7) 0.0088(7) 0.0369(9)
N1 0.0398(11) 0.0353(10) 0.0257(9) 0.0024(8) 0.0030(8) 0.0255(9)
N3 0.0318(10) 0.0372(10) 0.0173(8) 0.0028(8) 0.0015(7) 0.0231(8)
N5 0.0420(11) 0.0373(10) 0.0166(8) 0.0033(8) 0.0044(8) 0.0257(9)
N2 0.0503(12) 0.0480(12) 0.0229(9) 0.0095(8) 0.0075(8) 0.0354(10)
N4 0.0379(11) 0.0314(10) 0.0212(9) 0.0010(8) 0.0038(8) 0.0192(9)
C1 0.0574(16) 0.0424(14) 0.0398(13) 0.0101(11) 0.0143(12) 0.0365(12)
C2 0.079(2) 0.0547(17) 0.0472(14) 0.0146(13) 0.0186(14) 0.0524(17)
C3 0.0390(14) 0.0399(13) 0.0348(11) 0.0122(10) 0.0071(10) 0.0268(11)
C4 0.0392(12) 0.0437(13) 0.0215(10) 0.0044(9) 0.0034(9) 0.0302(11)
C5 0.0357(12) 0.0560(15) 0.0189(9) 0.0013(11) 0.0015(9) 0.0335(12)
C6 0.0520(15) 0.0729(18) 0.0220(10) 0.0105(11) 0.0062(10) 0.0478(15)
C7 0.0551(16) 0.090(2) 0.0157(10) -0.0033(12) 0.0011(10) 0.0552(16)
C8 0.0379(13) 0.0626(16) 0.0264(11) -0.0152(11) -0.0062(10) 0.0320(13)
C9 0.0288(12) 0.0478(14) 0.0243(11) -0.0096(10) -0.0031(9) 0.0208(11)
C10 0.0295(11) 0.0436(13) 0.0204(10) -0.0024(10) -0.0009(9) 0.0237(11)
C11 0.0281(11) 0.0335(12) 0.0173(9) -0.0043(9) -0.0022(8) 0.0183(10)
C12 0.0370(13) 0.0250(11) 0.0235(11) 0.0037(9) 0.0020(9) 0.0164(10)
C13 0.0739(18) 0.0519(15) 0.0191(11) 0.0104(10) 0.0127(11) 0.0444(14)
C14 0.0591(15) 0.0438(14) 0.0209(10) 0.0102(10) 0.0098(10) 0.0359(12)
C15 0.082(2) 0.0465(15) 0.0573(16) -0.0146(13) -0.0065(15) 0.0381(15)
C16\ 0.135(4) 0.086(3) 0.111(3) -0.052(2) -0.009(3) 0.068(3)
C17 0.081(2) 0.060(2) 0.110(3) 0.001(2) -0.001(2) 0.021(2)
C18 0.0614(18) 0.0526(17) 0.0486(15) 0.0198(13) 0.0271(13) 0.0376(15)
C19 0.0525(18) 0.0548(19) 0.100(3) 0.0066(18) 0.0226(18) 0.0197(15)
C20 0.115(3) 0.116(3) 0.062(2) 0.051(2) 0.062(2) 0.085(3)

loop_
_atom_type_symbol
_atom_type_description
_atom_type_scat_dispersion_real
_atom_type_scat_dispersion_imag
_atom_type_scat_source
C C 0.0033 0.0016 'International Tables Vol C Tables 4.2.6.8 and 6.1.1.4'
H H 0.0000 0.0000 'International Tables Vol C Tables 4.2.6.8 and 6.1.1.4'
N N 0.0061 0.0033 'International Tables Vol C Tables 4.2.6.8 and 6.1.1.4'
O O 0.0106 0.0060 'International Tables Vol C Tables 4.2.6.8 and 6.1.1.4'
Zn Zn 0.2839 1.4301 'International Tables Vol C Tables 4.2.6.8 and 6.1.1.4'

loop_
_geom_angle_atom_site_label_1
_geom_angle_atom_site_label_2
_geom_angle_atom_site_label_3
_geom_angle
_geom_angle_site_symmetry_1
_geom_angle_site_symmetry_3
N1 Zn1 N1 95.58(9) 4 .
N1 Zn1 N3 82.85(7) 4 4
N1 Zn1 N3 98.52(7) . 4
N1 Zn1 N3 98.52(7) 4 .
N1 Zn1 N3 82.85(7) . .
N3 Zn1 N3 177.97(10) 4 .
N1 Zn1 N5 165.72(6) 4 4
N1 Zn1 N5 85.49(7) . 4
N3 Zn1 N5 82.91(6) 4 4
N3 Zn1 N5 95.74(7) . 4
N1 Zn1 N5 85.49(7) 4 .
N1 Zn1 N5 165.72(6) . .
N3 Zn1 N5 95.74(7) 4 .
N3 Zn1 N5 82.91(6) . .
N5 Zn1 N5 96.99(10) 4 .
C3 O1 C2 106.55(17) . .
C12 O2 C13 104.54(16) . .
C3 N1 C1 107.99(18) . .
C3 N1 Zn1 126.61(15) . .
C1 N1 Zn1 121.94(13) . .
C4 N3 C11 107.87(16) . .
C4 N3 Zn1 126.06(13) . .
C11 N3 Zn1 125.15(13) . .
C12 N5 C14 107.15(17) . .
C12 N5 Zn1 125.54(14) . .
C14 N5 Zn1 123.61(13) . .
C4 N2 C3 120.78(18) . .
C11 N4 C12 119.79(18) . .
N1 C1 C15 111.19(19) . .
N1 C1 C2 103.47(18) . .
C15 C1 C2 116.6(2) . .
N1 C1 H1 108.4 . .
C15 C1 H1 108.4 . .
C2 C1 H1 108.4 . .
O1 C2 C1 103.31(17) . .
O1 C2 H2A 111.1 . .
C1 C2 H2A 111.1 . .
O1 C2 H2B 111.1 . .
C1 C2 H2B 111.1 . .
H2A C2 H2B 109.1 . .
N1 C3 O1 116.65(19) . .
N1 C3 N2 131.1(2) . .
O1 C3 N2 112.23(18) . .
N2 C4 N3 129.90(19) . .
N2 C4 C5 120.64(18) . .
N3 C4 C5 109.17(18) . .
C10 C5 C6 120.5(2) . .
C10 C5 C4 107.39(17) . .
C6 C5 C4 132.0(2) . .
C5 C6 C7 116.6(2) . .
C5 C6 H6 121.7 . .
C7 C6 H6 121.7 . .
C8 C7 C6 122.34(19) . .
C8 C7 H7 118.8 . .
C6 C7 H7 118.8 . .
C9 C8 C7 121.0(2) . .
C9 C8 H8 119.5 . .
C7 C8 H8 119.5 . .
C8 C9 C10 116.2(2) . .
C8 C9 H9 121.9 . .
C10 C9 H9 121.9 . .
C5 C10 C9 123.28(19) . .
C5 C10 C11 105.95(18) . .
C9 C10 C11 130.7(2) . .
N4 C11 N3 130.49(18) . .
N4 C11 C10 119.92(19) . .
N3 C11 C10 109.54(17) . .
N5 C12 O2 117.82(18) . .
N5 C12 N4 131.11(19) . .
O2 C12 N4 111.00(18) . .
O2 C13 C14 104.52(17) . .
O2 C13 H13B 110.8 . .
C14 C13 H13B 110.8 . .
O2 C13 H13A 110.8 . .
C14 C13 H13A 110.8 . .
H13B C13 H13A 108.9 . .
N5 C14 C18 110.83(19) . .
N5 C14 C13 102.47(17) . .
C18 C14 C13 115.6(2) . .
N5 C14 H14 109.2 . .
C18 C14 H14 109.2 . .
C13 C14 H14 109.2 . .
C1 C15 C17 113.4(2) . .
C1 C15 C16\ 108.6(2) . .
C17 C15 C16\ 113.4(3) . .
C1 C15 H15 107.0 . .
C17 C15 H15 107.0 . .
C16\ C15 H15 107.0 . .
C15 C16\ H16A 109.5 . .
C15 C16\ H16B 109.5 . .
H16A C16\ H16B 109.5 . .
C15 C16\ H16C 109.5 . .
H16A C16\ H16C 109.5 . .
H16B C16\ H16C 109.5 . .
C15 C17 H17A 109.5 . .
C15 C17 H17C 109.5 . .
H17A C17 H17C 109.5 . .
C15 C17 H17B 109.5 . .
H17A C17 H17B 109.5 . .
H17C C17 H17B 109.5 . .
C20 C18 C14 110.0(2) . .
C20 C18 C19 110.6(3) . .
C14 C18 C19 113.0(2) . .
C20 C18 H18 107.7 . .
C14 C18 H18 107.7 . .
C19 C18 H18 107.7 . .
C18 C19 H19A 109.5 . .
C18 C19 H19C 109.5 . .
H19A C19 H19C 109.5 . .
C18 C19 H19B 109.5 . .
H19A C19 H19B 109.5 . .
H19C C19 H19B 109.5 . .
C18 C20 H20C 109.5 . .
C18 C20 H20B 109.5 . .
H20C C20 H20B 109.5 . .
C18 C20 H20A 109.5 . .
H20C C20 H20A 109.5 . .
H20B C20 H20A 109.5 . .

loop_
_geom_bond_atom_site_label_1
_geom_bond_atom_site_label_2
_geom_bond_distance
_geom_bond_site_symmetry_2
Zn1 N1 2.1592(18) 4
Zn1 N1 2.1592(18) .
Zn1 N3 2.1743(18) 4
Zn1 N3 2.1743(18) .
Zn1 N5 2.1811(18) 4
Zn1 N5 2.1811(18) .
O1 C3 1.372(3) .
O1 C2 1.476(3) .
O2 C12 1.379(2) .
O2 C13 1.456(3) .
N1 C3 1.290(3) .
N1 C1 1.496(3) .
N3 C4 1.384(3) .
N3 C11 1.400(3) .
N5 C12 1.284(3) .
N5 C14 1.487(3) .
N2 C4 1.317(3) .
N2 C3 1.382(3) .
N4 C11 1.304(3) .
N4 C12 1.382(3) .
C1 C15 1.528(4) .
C1 C2 1.552(3) .
C1 H1 1.0000 .
C2 H2A 0.9900 .
C2 H2B 0.9900 .
C4 C5 1.492(3) .
C5 C10 1.394(3) .
C5 C6 1.395(3) .
C6 C7 1.407(4) .
C6 H6 0.9500 .
C7 C8 1.402(4) .
C7 H7 0.9500 .
C8 C9 1.394(3) .
C8 H8 0.9500 .
C9 C10 1.401(3) .
C9 H9 0.9500 .
C10 C11 1.493(3) .
C13 C14 1.548(3) .
C13 H13B 0.9900 .
C13 H13A 0.9900 .
C14 C18 1.541(4) .
C14 H14 1.0000 .
C15 C17 1.554(5) .
C15 C16\ 1.560(4) .
C15 H15 1.0000 .
C16\ H16A 0.9800 .
C16\ H16B 0.9800 .
C16\ H16C 0.9800 .
C17 H17A 0.9800 .
C17 H17C 0.9800 .
C17 H17B 0.9800 .
C18 C20 1.535(4) .
C18 C19 1.551(4) .
C18 H18 1.0000 .
C19 H19A 0.9800 .
C19 H19C 0.9800 .
C19 H19B 0.9800 .
C20 H20C 0.9800 .
C20 H20B 0.9800 .
C20 H20A 0.9800 .

loop_
_platon_squeeze_void_nr
_platon_squeeze_void_average_x
_platon_squeeze_void_average_y
_platon_squeeze_void_average_z
_platon_squeeze_void_volume
_platon_squeeze_void_count_electrons
_platon_squeeze_void_content
1 0.000 0.000 -0.013 798 228 ' '
